data_1515417
loop_
_publ_author_name
'Laskowski, Carl A.'
'Hillhouse, Gregory L.'

_publ_section_title
;
 Synthesis and carbene-transfer reactivity of dimeric nickel carbene
 cations supported by N-heterocyclic carbene ligands
;
_journal_issue 2
_journal_name_full 'Chemical Science'
_journal_page_first 321
_journal_paper_doi 10.1039/c0sc00464b
_journal_volume 2
_journal_year 2011
_chemical_formula_sum 'C100 H96 B Cl3 F24 N4 Ni2'
_chemical_formula_weight 2044.39
_chemical_name_systematic
;
?
;
_space_group_IT_number 2
_symmetry_cell_setting triclinic
_symmetry_space_group_name_Hall '-P 1'
_symmetry_space_group_name_H-M 'P -1'
_atom_sites_solution_hydrogens geom
_atom_sites_solution_primary direct
_atom_sites_solution_secondary difmap
_audit_creation_method SHELXL-97
_cell_angle_alpha 105.350(4)
_cell_angle_beta 111.153(4)
_cell_angle_gamma 100.049(4)
_cell_formula_units_Z 2
_cell_length_a 15.022(3)
_cell_length_b 18.047(4)
_cell_length_c 20.367(4)
_cell_measurement_temperature 100(2)
_cell_volume 4736.7(17)
_computing_cell_refinement 'Bruker SAINT'
_computing_data_collection 'Bruker APEX2'
_computing_data_reduction 'Bruker SAINT'
_computing_molecular_graphics 'Bruker SHELXTL'
_computing_publication_material 'Bruker SHELXTL'
_computing_structure_refinement 'SHELXL-97 (Sheldrick, 2008)'
_computing_structure_solution 'SHELXS-97 (Sheldrick, 2008)'
_diffrn_ambient_temperature 100(2)
_diffrn_measured_fraction_theta_full 0.986
_diffrn_measured_fraction_theta_max 0.986
_diffrn_measurement_device_type 'Bruker APEX-II CCD'
_diffrn_measurement_method '\f and \w scans'
_diffrn_radiation_monochromator graphite
_diffrn_radiation_source 'fine-focus sealed tube'
_diffrn_radiation_type MoK\a
_diffrn_radiation_wavelength 0.71073
_diffrn_reflns_av_R_equivalents 0.0615
_diffrn_reflns_av_sigmaI/netI 0.1288
_diffrn_reflns_limit_h_max 17
_diffrn_reflns_limit_h_min -17
_diffrn_reflns_limit_k_max 15
_diffrn_reflns_limit_k_min -21
_diffrn_reflns_limit_l_max 24
_diffrn_reflns_limit_l_min -22
_diffrn_reflns_number 24831
_diffrn_reflns_theta_full 25.00
_diffrn_reflns_theta_max 25.00
_diffrn_reflns_theta_min 1.88
_exptl_absorpt_coefficient_mu 0.579
_exptl_absorpt_correction_T_max 0.6757
_exptl_absorpt_correction_T_min 0.4364
_exptl_absorpt_correction_type psi-scan
_exptl_absorpt_process_details 'Norton et. al.'
_exptl_crystal_colour green
_exptl_crystal_density_diffrn 1.433
_exptl_crystal_density_method 'not measured'
_exptl_crystal_description plate
_exptl_crystal_F_000 2104
_exptl_crystal_size_max 0.60
_exptl_crystal_size_mid 0.20
_exptl_crystal_size_min 0.20
_refine_diff_density_max 2.192
_refine_diff_density_min -0.789
_refine_diff_density_rms 0.111
_refine_ls_extinction_method none
_refine_ls_goodness_of_fit_ref 0.921
_refine_ls_hydrogen_treatment constr
_refine_ls_matrix_type full
_refine_ls_number_parameters 1223
_refine_ls_number_reflns 16471
_refine_ls_number_restraints 0
_refine_ls_restrained_S_all 0.921
_refine_ls_R_factor_all 0.1157
_refine_ls_R_factor_gt 0.0690
_refine_ls_shift/su_max 0.001
_refine_ls_shift/su_mean 0.000
_refine_ls_structure_factor_coef Fsqd
_refine_ls_weighting_details 'calc w=1/[\s^2^(Fo^2^)+(0.0944P)^2^+0.0000P] where P=(Fo^2^+2Fc^2^)/3'
_refine_ls_weighting_scheme calc
_refine_ls_wR_factor_gt 0.1728
_refine_ls_wR_factor_ref 0.1866
_reflns_number_gt 9484
_reflns_number_total 16471
_reflns_threshold_expression >2sigma(I)
_cod_data_source_file c0sc00464b.txt
_cod_data_source_block 6
_cod_depositor_comments
;
The following automatic conversions were performed:

'_symmetry_cell_setting' value 'Triclinic' changed to 'triclinic'
according to
/usr/data/users/saulius/automatic-downloads/retrospective/RSC/lib/dictionaries/cif_core.dic
dictionary named 'cif_core.dic' version 2.4.2 from 2011-04-26.

Automatic conversion script
Id: cif_fix_values 2281 2013-09-26 08:29:07Z andrius 
;
_cod_original_sg_symbol_H-M P-1
_cod_database_code 1515417

loop_
_symmetry_equiv_pos_as_xyz
'x, y, z'
'-x, -y, -z'

loop_
_atom_site_label
_atom_site_type_symbol
_atom_site_fract_x
_atom_site_fract_y
_atom_site_fract_z
_atom_site_U_iso_or_equiv
_atom_site_adp_type
_atom_site_occupancy
_atom_site_symmetry_multiplicity
_atom_site_calc_flag
_atom_site_refinement_flags
Ni2 Ni 0.21506(5) 0.41135(4) 0.27708(4) 0.02120(18) Uani 1 1 d .
Ni1 Ni 0.15705(5) 0.52816(4) 0.27164(4) 0.02057(18) Uani 1 1 d .
Cl1 Cl 0.22846(10) 0.50286(8) 0.37643(7) 0.0285(3) Uani 1 1 d .
N1 N 0.0349(3) 0.6399(2) 0.2849(2) 0.0203(10) Uani 1 1 d .
N3 N 0.2261(3) 0.2502(2) 0.2716(2) 0.0198(10) Uani 1 1 d .
C12 C -0.0909(4) 0.5246(3) 0.2714(3) 0.0239(12) Uani 1 1 d .
C5 C 0.2897(4) 0.2027(3) 0.2717(3) 0.0270(13) Uani 1 1 d .
H5A H 0.2828 0.1524 0.2788 0.032 Uiso 1 1 calc R
C2 C 0.2595(3) 0.3191(3) 0.2615(3) 0.0206(12) Uani 1 1 d .
C3 C 0.0411(4) 0.7199(3) 0.3199(3) 0.0242(12) Uani 1 1 d .
H3A H -0.0128 0.7423 0.3124 0.029 Uiso 1 1 calc R
C1 C 0.1271(4) 0.6290(3) 0.3093(3) 0.0216(12) Uani 1 1 d .
N2 N 0.1897(3) 0.7020(3) 0.3591(2) 0.0213(10) Uani 1 1 d .
C4 C 0.1371(4) 0.7583(3) 0.3658(3) 0.0256(12) Uani 1 1 d .
H4A H 0.1648 0.8136 0.3971 0.031 Uiso 1 1 calc R
C11 C -0.0588(3) 0.5770(3) 0.2390(3) 0.0190(11) Uani 1 1 d .
C35 C 0.0238(4) 0.2190(3) 0.3333(3) 0.0266(13) Uani 1 1 d .
H35A H 0.0121 0.2378 0.3767 0.032 Uiso 1 1 calc R
C51 C 0.1670(4) 0.4852(3) 0.1671(3) 0.0215(12) Uani 1 1 d .
C56 C 0.1126(4) 0.5390(3) 0.1513(3) 0.0246(12) Uani 1 1 d .
H55A H 0.0402 0.5110 0.1167 0.029 Uiso 1 1 calc R
C31 C 0.1296(3) 0.2215(3) 0.2710(3) 0.0195(11) Uani 1 1 d .
C32 C 0.0528(4) 0.1674(3) 0.2032(3) 0.0233(12) Uani 1 1 d .
C16 C -0.1156(4) 0.5719(3) 0.1658(3) 0.0263(13) Uani 1 1 d .
C15 C -0.2054(4) 0.5117(4) 0.1235(3) 0.0351(14) Uani 1 1 d .
H15A H -0.2448 0.5067 0.0733 0.042 Uiso 1 1 calc R
C34 C -0.0524(4) 0.1652(3) 0.2691(3) 0.0290(13) Uani 1 1 d .
H34A H -0.1156 0.1453 0.2687 0.035 Uiso 1 1 calc R
C52 C 0.2641(4) 0.5006(3) 0.1678(3) 0.0281(13) Uani 1 1 d .
H53A H 0.3040 0.4670 0.1815 0.034 Uiso 1 1 calc R
C13 C -0.1821(4) 0.4650(3) 0.2271(3) 0.0301(14) Uani 1 1 d .
H13A H -0.2060 0.4284 0.2473 0.036 Uiso 1 1 calc R
C55 C 0.1529(4) 0.6040(3) 0.1347(3) 0.0311(14) Uani 1 1 d .
H56A H 0.1164 0.6409 0.1249 0.037 Uiso 1 1 calc R
C36 C 0.1197(4) 0.2482(3) 0.3381(3) 0.0207(12) Uani 1 1 d .
C6 C 0.3631(4) 0.2425(3) 0.2596(3) 0.0288(13) Uani 1 1 d .
H6A H 0.4182 0.2255 0.2564 0.035 Uiso 1 1 calc R
C26 C 0.3729(4) 0.7344(3) 0.3968(3) 0.0282(13) Uani 1 1 d .
C321 C 0.0666(4) 0.1387(3) 0.1318(3) 0.0284(13) Uani 1 1 d .
H32A H 0.1317 0.1745 0.1403 0.034 Uiso 1 1 calc R
C161 C -0.0845(4) 0.6327(4) 0.1324(3) 0.0326(14) Uani 1 1 d .
H16A H -0.0113 0.6613 0.1633 0.039 Uiso 1 1 calc R
C21 C 0.2911(4) 0.7178(3) 0.4150(3) 0.0234(12) Uani 1 1 d .
C53 C 0.2994(4) 0.5614(3) 0.1495(3) 0.0301(14) Uani 1 1 d .
H52A H 0.3627 0.5687 0.1479 0.036 Uiso 1 1 calc R
F653 F 1.0025(2) 0.9233(2) 0.19487(19) 0.0445(9) Uani 1 1 d .
F652 F 1.1377(2) 1.0044(2) 0.2883(2) 0.0518(10) Uani 1 1 d .
F651 F 1.0743(3) 0.8896(2) 0.2886(2) 0.0524(10) Uani 1 1 d .
C651 C 1.0515(4) 0.9509(4) 0.2694(3) 0.0319(14) Uani 1 1 d .
C84 C 0.6497(4) 1.1052(4) 0.0990(3) 0.0334(14) Uani 1 1 d .
H84A H 0.6370 1.1353 0.0666 0.040 Uiso 1 1 calc R
C64 C 1.0400(4) 1.0375(3) 0.3813(3) 0.0252(13) Uani 1 1 d .
H64A H 1.1106 1.0514 0.4079 0.030 Uiso 1 1 calc R
C71 C 0.6466(3) 0.9832(3) 0.3076(3) 0.0225(12) Uani 1 1 d .
C65 C 0.9920(4) 0.9872(3) 0.3085(3) 0.0236(12) Uani 1 1 d .
C61 C 0.8289(4) 0.9951(3) 0.3039(3) 0.0221(12) Uani 1 1 d .
N4 N 0.3437(3) 0.3125(3) 0.2526(2) 0.0241(10) Uani 1 1 d .
B1 B 0.7063(4) 0.9651(4) 0.2540(4) 0.0260(15) Uani 1 1 d .
C72 C 0.6789(4) 0.9763(3) 0.3777(3) 0.0276(13) Uani 1 1 d .
H72A H 0.7369 0.9594 0.3947 0.033 Uiso 1 1 calc R
C513 C -0.1358(4) 0.3200(4) 0.0451(3) 0.0368(15) Uani 1 1 d .
H51A H -0.1754 0.3144 -0.0053 0.044 Uiso 1 1 calc R
C362 C 0.1804(4) 0.3569(4) 0.4660(3) 0.0365(15) Uani 1 1 d .
H36A H 0.1452 0.3893 0.4407 0.055 Uiso 1 1 calc R
H36B H 0.2414 0.3924 0.5105 0.055 Uiso 1 1 calc R
H36C H 0.1369 0.3256 0.4815 0.055 Uiso 1 1 calc R
C81 C 0.6835(4) 1.0131(3) 0.1954(3) 0.0259(13) Uani 1 1 d .
C512 C -0.0358(4) 0.3636(3) 0.0800(3) 0.0286(13) Uani 1 1 d .
H51B H -0.0069 0.3864 0.0526 0.034 Uiso 1 1 calc R
C63 C 0.9836(4) 1.0682(3) 0.4160(3) 0.0229(12) Uani 1 1 d .
C514 C -0.1787(4) 0.2842(3) 0.0838(3) 0.0340(14) Uani 1 1 d .
H51C H -0.2475 0.2539 0.0597 0.041 Uiso 1 1 calc R
C22 C 0.3026(4) 0.7191(3) 0.4853(3) 0.0267(13) Uani 1 1 d .
C62 C 0.8801(4) 1.0477(3) 0.3763(3) 0.0240(12) Uani 1 1 d .
H62A H 0.8436 1.0714 0.4009 0.029 Uiso 1 1 calc R
C33 C -0.0394(4) 0.1390(3) 0.2047(3) 0.0297(13) Uani 1 1 d .
H33A H -0.0939 0.1010 0.1601 0.036 Uiso 1 1 calc R
C361 C 0.2078(4) 0.3001(3) 0.4123(3) 0.0248(12) Uani 1 1 d .
H36D H 0.2576 0.3332 0.4014 0.030 Uiso 1 1 calc R
C515 C -0.1219(4) 0.2929(3) 0.1557(3) 0.0289(13) Uani 1 1 d .
H51D H -0.1510 0.2683 0.1820 0.035 Uiso 1 1 calc R
C363 C 0.2575(4) 0.2453(3) 0.4497(3) 0.0316(14) Uani 1 1 d .
H36E H 0.2763 0.2096 0.4150 0.047 Uiso 1 1 calc R
H36F H 0.2104 0.2129 0.4618 0.047 Uiso 1 1 calc R
H36G H 0.3174 0.2784 0.4961 0.047 Uiso 1 1 calc R
C92 C 0.5841(4) 0.8220(4) 0.1454(3) 0.0301(14) Uani 1 1 d .
H92A H 0.5508 0.8499 0.1156 0.036 Uiso 1 1 calc R
C162 C -0.1014(4) 0.5946(4) 0.0516(3) 0.0403(16) Uani 1 1 d .
H16B H -0.0708 0.5509 0.0473 0.060 Uiso 1 1 calc R
H16C H -0.0710 0.6353 0.0360 0.060 Uiso 1 1 calc R
H16D H -0.1735 0.5730 0.0190 0.060 Uiso 1 1 calc R
C54 C 0.2441(4) 0.6151(3) 0.1324(3) 0.0322(14) Uani 1 1 d .
H51E H 0.2699 0.6583 0.1196 0.039 Uiso 1 1 calc R
C83 C 0.6611(4) 1.0293(4) 0.0749(3) 0.0341(14) Uani 1 1 d .
C85 C 0.6575(4) 1.1356(3) 0.1712(3) 0.0270(13) Uani 1 1 d .
C511 C 0.0235(4) 0.3750(3) 0.1542(3) 0.0240(12) Uani 1 1 d .
C24 C 0.4804(4) 0.7522(4) 0.5245(4) 0.0419(16) Uani 1 1 d .
H24A H 0.5459 0.7631 0.5621 0.050 Uiso 1 1 calc R
C86 C 0.6738(3) 1.0913(3) 0.2177(3) 0.0276(13) Uani 1 1 d .
H86A H 0.6788 1.1143 0.2670 0.033 Uiso 1 1 calc R
C122 C -0.0434(4) 0.4568(3) 0.3686(3) 0.0368(15) Uani 1 1 d .
H12A H -0.0204 0.4206 0.3377 0.055 Uiso 1 1 calc R
H12B H -0.1133 0.4309 0.3563 0.055 Uiso 1 1 calc R
H12C H -0.0019 0.4685 0.4221 0.055 Uiso 1 1 calc R
C82 C 0.6774(4) 0.9852(4) 0.1221(3) 0.0296(13) Uani 1 1 d .
H82A H 0.6847 0.9334 0.1040 0.036 Uiso 1 1 calc R
C50 C 0.1290(3) 0.4250(3) 0.1939(3) 0.0201(12) Uani 1 1 d .
C25 C 0.4665(4) 0.7506(3) 0.4534(3) 0.0353(15) Uani 1 1 d .
H25A H 0.5233 0.7610 0.4431 0.042 Uiso 1 1 calc R
C91 C 0.6675(4) 0.8662(3) 0.2150(3) 0.0262(13) Uani 1 1 d .
C14 C -0.2388(4) 0.4583(4) 0.1534(4) 0.0387(15) Uani 1 1 d .
H14A H -0.3008 0.4169 0.1236 0.046 Uiso 1 1 calc R
C121 C -0.0350(4) 0.5347(3) 0.3529(3) 0.0259(13) Uani 1 1 d .
H12D H 0.0375 0.5612 0.3688 0.031 Uiso 1 1 calc R
C76 C 0.5567(4) 1.0025(3) 0.2839(3) 0.0263(13) Uani 1 1 d .
H76A H 0.5285 1.0049 0.2348 0.032 Uiso 1 1 calc R
F851 F 0.5716(3) 1.2127(2) 0.2223(3) 0.0676(12) Uani 1 1 d .
F852 F 0.7276(3) 1.2677(2) 0.2596(2) 0.0532(10) Uani 1 1 d .
F853 F 0.6262(3) 1.2526(2) 0.1497(2) 0.0574(11) Uani 1 1 d .
C74 C 0.5451(4) 1.0167(3) 0.4006(3) 0.0295(14) Uani 1 1 d .
H74A H 0.5138 1.0314 0.4329 0.035 Uiso 1 1 calc R
C41 C 0.4027(4) 0.3677(3) 0.2326(3) 0.0289(14) Uani 1 1 d .
C66 C 0.8884(4) 0.9644(3) 0.2699(3) 0.0265(13) Uani 1 1 d .
H66A H 0.8567 0.9272 0.2195 0.032 Uiso 1 1 calc R
C516 C -0.0216(4) 0.3373(3) 0.1914(3) 0.0244(12) Uani 1 1 d .
H51F H 0.0174 0.3423 0.2418 0.029 Uiso 1 1 calc R
C95 C 0.6743(4) 0.7384(3) 0.2309(3) 0.0280(13) Uani 1 1 d .
C75 C 0.5074(4) 1.0183(3) 0.3296(3) 0.0273(13) Uani 1 1 d .
C43 C 0.5271(4) 0.4879(4) 0.2650(4) 0.0436(17) Uani 1 1 d .
H43A H 0.5743 0.5379 0.3007 0.052 Uiso 1 1 calc R
C42 C 0.4702(4) 0.4394(3) 0.2874(3) 0.0303(14) Uani 1 1 d .
C221 C 0.2147(4) 0.7046(3) 0.5072(3) 0.0283(13) Uani 1 1 d .
H22A H 0.1513 0.6855 0.4600 0.034 Uiso 1 1 calc R
C46 C 0.3882(4) 0.3423(3) 0.1573(4) 0.0352(15) Uani 1 1 d .
C93 C 0.5492(4) 0.7377(4) 0.1193(3) 0.0362(16) Uani 1 1 d .
C94 C 0.5944(4) 0.6949(4) 0.1624(3) 0.0364(15) Uani 1 1 d .
H94A H 0.5708 0.6377 0.1451 0.044 Uiso 1 1 calc R
C851 C 0.6454(4) 1.2162(4) 0.1996(4) 0.0371(15) Uani 1 1 d .
C222 C 0.2162(5) 0.7837(4) 0.5591(3) 0.0447(17) Uani 1 1 d .
H22B H 0.1592 0.7743 0.5717 0.067 Uiso 1 1 calc R
H22C H 0.2117 0.8228 0.5335 0.067 Uiso 1 1 calc R
H22D H 0.2786 0.8049 0.6054 0.067 Uiso 1 1 calc R
C23 C 0.3985(4) 0.7380(3) 0.5412(3) 0.0350(14) Uani 1 1 d .
H23A H 0.4082 0.7412 0.5907 0.042 Uiso 1 1 calc R
C163 C -0.1416(4) 0.6965(4) 0.1367(3) 0.0394(15) Uani 1 1 d .
H16E H -0.1283 0.7236 0.1893 0.059 Uiso 1 1 calc R
H16F H -0.2135 0.6698 0.1067 0.059 Uiso 1 1 calc R
H16G H -0.1189 0.7363 0.1169 0.059 Uiso 1 1 calc R
C421 C 0.4860(4) 0.4643(3) 0.3670(3) 0.0369(15) Uani 1 1 d .
H42A H 0.4269 0.4313 0.3690 0.044 Uiso 1 1 calc R
C44 C 0.5159(5) 0.4646(4) 0.1922(5) 0.057(2) Uani 1 1 d .
H44A H 0.5563 0.4984 0.1785 0.068 Uiso 1 1 calc R
C322 C 0.0736(5) 0.0517(3) 0.1142(3) 0.0397(15) Uani 1 1 d .
H32B H 0.1264 0.0485 0.1580 0.059 Uiso 1 1 calc R
H32C H 0.0895 0.0368 0.0707 0.059 Uiso 1 1 calc R
H32D H 0.0095 0.0146 0.1026 0.059 Uiso 1 1 calc R
F951 F 0.8220(2) 0.72931(19) 0.32035(19) 0.0404(8) Uani 1 1 d .
F731 F 0.7721(2) 1.0351(2) 0.54128(18) 0.0438(9) Uani 1 1 d .
F931 F 0.4421(3) 0.7322(3) 0.0008(2) 0.0832(17) Uani 1 1 d .
F932 F 0.3802(2) 0.6618(2) 0.05055(18) 0.0533(11) Uani 1 1 d .
F733 F 0.6799(3) 0.9149(2) 0.4990(2) 0.0647(12) Uani 1 1 d .
F831 F 0.5890(3) 0.9233(3) -0.04196(19) 0.0548(10) Uani 1 1 d .
F952 F 0.6860(3) 0.6913(2) 0.3302(2) 0.0577(11) Uani 1 1 d .
F832 F 0.7436(3) 0.9827(3) 0.0013(2) 0.0773(14) Uani 1 1 d .
F953 F 0.7111(3) 0.6181(2) 0.2416(2) 0.0606(11) Uani 1 1 d .
F751 F 0.3912(3) 1.0808(3) 0.3536(2) 0.0691(13) Uani 1 1 d .
F933 F 0.4809(3) 0.6247(3) 0.0061(2) 0.0971(18) Uani 1 1 d .
F732 F 0.6302(3) 1.0138(3) 0.5432(2) 0.0865(17) Uani 1 1 d .
F752 F 0.4086(3) 1.0778(3) 0.2545(3) 0.105(2) Uani 1 1 d .
F753 F 0.3333(3) 0.9747(3) 0.2633(3) 0.0919(17) Uani 1 1 d .
C731 C 0.6766(4) 0.9892(4) 0.5008(3) 0.0347(15) Uani 1 1 d .
F833 F 0.6354(5) 1.0407(3) -0.0421(3) 0.1061(19) Uani 1 1 d .
C951 C 0.7231(4) 0.6940(4) 0.2796(4) 0.0367(15) Uani 1 1 d .
C73 C 0.6316(4) 0.9926(3) 0.4247(3) 0.0246(12) Uani 1 1 d .
C261 C 0.3581(4) 0.7382(4) 0.3212(3) 0.0333(14) Uani 1 1 d .
H26A H 0.2992 0.6917 0.2820 0.040 Uiso 1 1 calc R
C96 C 0.7117(4) 0.8214(3) 0.2564(3) 0.0261(13) Uani 1 1 d .
H96A H 0.7689 0.8486 0.3032 0.031 Uiso 1 1 calc R
C461 C 0.3092(4) 0.2658(4) 0.0972(3) 0.0362(15) Uani 1 1 d .
H46A H 0.3036 0.2241 0.1206 0.043 Uiso 1 1 calc R
C45 C 0.4486(5) 0.3944(4) 0.1390(4) 0.0498(18) Uani 1 1 d .
H45A H 0.4422 0.3802 0.0888 0.060 Uiso 1 1 calc R
C323 C -0.0148(4) 0.1440(3) 0.0640(3) 0.0345(14) Uani 1 1 d .
H32E H -0.0167 0.1998 0.0744 0.052 Uiso 1 1 calc R
H32F H -0.0796 0.1090 0.0539 0.052 Uiso 1 1 calc R
H32G H -0.0006 0.1266 0.0200 0.052 Uiso 1 1 calc R
C751 C 0.4109(4) 1.0374(4) 0.2994(4) 0.0384(16) Uani 1 1 d .
C262 C 0.4502(4) 0.7318(4) 0.3049(4) 0.0503(18) Uani 1 1 d .
H26B H 0.4681 0.6843 0.3131 0.076 Uiso 1 1 calc R
H26C H 0.5067 0.7802 0.3388 0.076 Uiso 1 1 calc R
H26D H 0.4339 0.7269 0.2525 0.076 Uiso 1 1 calc R
C263 C 0.3358(5) 0.8154(4) 0.3140(4) 0.0500(18) Uani 1 1 d .
H26E H 0.2720 0.8160 0.3166 0.075 Uiso 1 1 calc R
H26F H 0.3315 0.8182 0.2655 0.075 Uiso 1 1 calc R
H26G H 0.3894 0.8619 0.3551 0.075 Uiso 1 1 calc R
C123 C -0.0706(5) 0.5906(4) 0.4014(3) 0.0409(16) Uani 1 1 d .
H12E H -0.0614 0.6423 0.3938 0.061 Uiso 1 1 calc R
H12F H -0.0316 0.5994 0.4546 0.061 Uiso 1 1 calc R
H12G H -0.1416 0.5661 0.3870 0.061 Uiso 1 1 calc R
C462 C 0.2062(4) 0.2820(4) 0.0673(3) 0.0408(16) Uani 1 1 d .
H46B H 0.1882 0.3007 0.1092 0.061 Uiso 1 1 calc R
H46C H 0.1550 0.2321 0.0293 0.061 Uiso 1 1 calc R
H46D H 0.2105 0.3233 0.0447 0.061 Uiso 1 1 calc R
C223 C 0.2134(4) 0.6399(4) 0.5429(3) 0.0404(16) Uani 1 1 d .
H22E H 0.1539 0.6308 0.5526 0.061 Uiso 1 1 calc R
H22F H 0.2736 0.6579 0.5905 0.061 Uiso 1 1 calc R
H22G H 0.2121 0.5897 0.5085 0.061 Uiso 1 1 calc R
C831 C 0.6565(5) 0.9962(4) -0.0009(4) 0.0457(17) Uani 1 1 d .
C422 C 0.4943(5) 0.5536(4) 0.4011(4) 0.0508(18) Uani 1 1 d .
H42B H 0.4346 0.5645 0.3702 0.076 Uiso 1 1 calc R
H42C H 0.5538 0.5876 0.4024 0.076 Uiso 1 1 calc R
H42D H 0.4997 0.5655 0.4525 0.076 Uiso 1 1 calc R
C931 C 0.4636(5) 0.6930(5) 0.0461(4) 0.056(2) Uani 1 1 d .
C463 C 0.3317(5) 0.2312(4) 0.0290(4) 0.057(2) Uani 1 1 d .
H46E H 0.3984 0.2239 0.0467 0.086 Uiso 1 1 calc R
H46F H 0.3294 0.2686 0.0016 0.086 Uiso 1 1 calc R
H46G H 0.2815 0.1791 -0.0047 0.086 Uiso 1 1 calc R
C423 C 0.5793(5) 0.4438(5) 0.4129(4) 0.071(2) Uani 1 1 d .
H42E H 0.5681 0.3856 0.3932 0.107 Uiso 1 1 calc R
H42F H 0.5913 0.4609 0.4659 0.107 Uiso 1 1 calc R
H42G H 0.6377 0.4720 0.4085 0.107 Uiso 1 1 calc R
Cl99 Cl 0.66684(12) 1.16494(11) -0.12535(10) 0.0548(5) Uani 1 1 d .
Cl98 Cl 0.86503(14) 1.18463(13) -0.12484(11) 0.0684(6) Uani 1 1 d .
F631 F 1.0375(2) 1.20014(19) 0.50522(18) 0.0424(9) Uani 1 1 d .
F632 F 0.9835(3) 1.1040(2) 0.53609(18) 0.0494(10) Uani 1 1 d .
F633 F 1.1264(2) 1.1231(2) 0.53377(18) 0.0512(10) Uani 1 1 d .
C631 C 1.0321(4) 1.1232(4) 0.4969(3) 0.0307(14) Uani 1 1 d .
C999 C 0.7777(5) 1.1367(4) -0.0962(4) 0.0546(19) Uani 1 1 d .
H99A H 0.7613 1.0775 -0.1187 0.066 Uiso 1 1 calc R
H99B H 0.8085 1.1524 -0.0407 0.066 Uiso 1 1 calc R

loop_
_atom_site_aniso_label
_atom_site_aniso_U_11
_atom_site_aniso_U_22
_atom_site_aniso_U_33
_atom_site_aniso_U_23
_atom_site_aniso_U_13
_atom_site_aniso_U_12
Ni2 0.0187(4) 0.0201(4) 0.0364(4) 0.0134(3) 0.0181(3) 0.0139(3)
Ni1 0.0191(4) 0.0191(4) 0.0356(4) 0.0131(3) 0.0189(3) 0.0135(3)
Cl1 0.0313(7) 0.0264(8) 0.0360(8) 0.0132(6) 0.0170(6) 0.0194(6)
N1 0.019(2) 0.020(2) 0.030(2) 0.010(2) 0.0148(19) 0.012(2)
N3 0.019(2) 0.019(2) 0.034(3) 0.014(2) 0.018(2) 0.0134(19)
C12 0.025(3) 0.019(3) 0.036(3) 0.008(3) 0.018(3) 0.017(2)
C5 0.025(3) 0.022(3) 0.045(3) 0.015(3) 0.021(3) 0.017(3)
C2 0.015(3) 0.020(3) 0.032(3) 0.010(2) 0.013(2) 0.010(2)
C3 0.026(3) 0.021(3) 0.035(3) 0.012(3) 0.018(3) 0.015(3)
C1 0.023(3) 0.025(3) 0.034(3) 0.020(3) 0.021(3) 0.014(3)
N2 0.017(2) 0.021(3) 0.034(3) 0.012(2) 0.016(2) 0.011(2)
C4 0.026(3) 0.015(3) 0.040(3) 0.008(3) 0.017(3) 0.011(2)
C11 0.019(3) 0.016(3) 0.030(3) 0.006(2) 0.017(2) 0.014(2)
C35 0.025(3) 0.029(3) 0.043(3) 0.021(3) 0.024(3) 0.016(3)
C51 0.025(3) 0.022(3) 0.032(3) 0.016(3) 0.019(2) 0.015(2)
C56 0.023(3) 0.023(3) 0.029(3) 0.009(3) 0.012(2) 0.009(2)
C31 0.016(3) 0.018(3) 0.036(3) 0.016(3) 0.016(2) 0.014(2)
C32 0.026(3) 0.019(3) 0.036(3) 0.019(3) 0.015(3) 0.014(2)
C16 0.026(3) 0.024(3) 0.036(3) 0.009(3) 0.019(3) 0.016(3)
C15 0.035(3) 0.036(4) 0.036(3) 0.012(3) 0.014(3) 0.018(3)
C34 0.019(3) 0.030(3) 0.053(4) 0.028(3) 0.022(3) 0.011(3)
C52 0.029(3) 0.028(3) 0.046(4) 0.020(3) 0.027(3) 0.020(3)
C13 0.026(3) 0.026(3) 0.046(4) 0.012(3) 0.022(3) 0.013(3)
C55 0.035(3) 0.029(3) 0.052(4) 0.025(3) 0.030(3) 0.022(3)
C36 0.022(3) 0.017(3) 0.036(3) 0.016(3) 0.018(2) 0.014(2)
C6 0.025(3) 0.026(3) 0.052(4) 0.021(3) 0.023(3) 0.019(3)
C26 0.024(3) 0.020(3) 0.048(4) 0.011(3) 0.022(3) 0.010(3)
C321 0.029(3) 0.023(3) 0.037(3) 0.014(3) 0.015(3) 0.010(3)
C161 0.032(3) 0.043(4) 0.038(3) 0.021(3) 0.021(3) 0.023(3)
C21 0.016(3) 0.014(3) 0.046(4) 0.013(3) 0.015(3) 0.010(2)
C53 0.029(3) 0.032(3) 0.053(4) 0.024(3) 0.031(3) 0.021(3)
F653 0.040(2) 0.063(3) 0.050(2) 0.021(2) 0.0330(18) 0.0306(19)
F652 0.0293(19) 0.056(3) 0.084(3) 0.019(2) 0.0428(19) 0.0142(18)
F651 0.068(2) 0.059(3) 0.081(3) 0.046(2) 0.055(2) 0.054(2)
C651 0.027(3) 0.033(4) 0.046(4) 0.021(3) 0.020(3) 0.013(3)
C84 0.020(3) 0.041(4) 0.050(4) 0.028(3) 0.019(3) 0.009(3)
C64 0.018(3) 0.028(3) 0.041(4) 0.022(3) 0.017(3) 0.011(2)
C71 0.014(3) 0.023(3) 0.034(3) 0.010(3) 0.013(2) 0.009(2)
C65 0.019(3) 0.024(3) 0.041(3) 0.019(3) 0.019(3) 0.013(2)
C61 0.017(3) 0.028(3) 0.038(3) 0.024(3) 0.017(2) 0.017(2)
N4 0.021(2) 0.020(3) 0.045(3) 0.018(2) 0.022(2) 0.014(2)
B1 0.019(3) 0.033(4) 0.035(4) 0.017(3) 0.016(3) 0.014(3)
C72 0.018(3) 0.031(3) 0.046(4) 0.018(3) 0.021(3) 0.015(3)
C513 0.036(4) 0.035(4) 0.039(4) 0.018(3) 0.012(3) 0.011(3)
C362 0.039(3) 0.034(4) 0.040(4) 0.006(3) 0.022(3) 0.015(3)
C81 0.014(3) 0.033(3) 0.043(3) 0.021(3) 0.017(3) 0.012(2)
C512 0.034(3) 0.021(3) 0.034(3) 0.012(3) 0.017(3) 0.007(3)
C63 0.022(3) 0.021(3) 0.036(3) 0.018(3) 0.015(2) 0.010(2)
C514 0.021(3) 0.031(4) 0.045(4) 0.015(3) 0.009(3) 0.008(3)
C22 0.024(3) 0.022(3) 0.039(3) 0.011(3) 0.015(3) 0.013(2)
C62 0.020(3) 0.025(3) 0.042(3) 0.020(3) 0.021(3) 0.014(2)
C33 0.022(3) 0.024(3) 0.043(4) 0.020(3) 0.010(3) 0.005(3)
C361 0.027(3) 0.023(3) 0.040(3) 0.018(3) 0.024(3) 0.014(3)
C515 0.030(3) 0.027(3) 0.047(4) 0.019(3) 0.027(3) 0.016(3)
C363 0.022(3) 0.036(4) 0.038(3) 0.014(3) 0.013(3) 0.012(3)
C92 0.019(3) 0.047(4) 0.036(3) 0.019(3) 0.020(3) 0.013(3)
C162 0.041(4) 0.058(4) 0.041(4) 0.026(3) 0.023(3) 0.034(3)
C54 0.039(3) 0.032(3) 0.048(4) 0.026(3) 0.030(3) 0.018(3)
C83 0.032(3) 0.037(4) 0.053(4) 0.025(3) 0.031(3) 0.014(3)
C85 0.016(3) 0.031(3) 0.043(4) 0.019(3) 0.015(3) 0.012(3)
C511 0.030(3) 0.019(3) 0.038(3) 0.013(3) 0.025(3) 0.018(3)
C24 0.021(3) 0.041(4) 0.057(4) 0.014(3) 0.010(3) 0.013(3)
C86 0.014(3) 0.037(4) 0.037(3) 0.017(3) 0.015(2) 0.009(3)
C122 0.046(4) 0.037(4) 0.049(4) 0.027(3) 0.031(3) 0.023(3)
C82 0.020(3) 0.036(4) 0.044(4) 0.021(3) 0.019(3) 0.012(3)
C50 0.018(3) 0.019(3) 0.036(3) 0.012(3) 0.020(2) 0.015(2)
C25 0.016(3) 0.035(4) 0.059(4) 0.017(3) 0.017(3) 0.013(3)
C91 0.019(3) 0.035(3) 0.040(3) 0.016(3) 0.024(3) 0.016(3)
C14 0.023(3) 0.028(4) 0.055(4) 0.005(3) 0.012(3) 0.008(3)
C121 0.025(3) 0.023(3) 0.039(3) 0.010(3) 0.024(3) 0.009(2)
C76 0.021(3) 0.023(3) 0.041(3) 0.014(3) 0.015(3) 0.011(2)
F851 0.066(3) 0.054(3) 0.143(4) 0.054(3) 0.085(3) 0.042(2)
F852 0.055(2) 0.042(2) 0.063(2) 0.016(2) 0.026(2) 0.021(2)
F853 0.079(3) 0.048(2) 0.072(3) 0.039(2) 0.039(2) 0.039(2)
C74 0.022(3) 0.031(3) 0.052(4) 0.018(3) 0.028(3) 0.015(3)
C41 0.024(3) 0.025(3) 0.064(4) 0.028(3) 0.031(3) 0.022(3)
C66 0.022(3) 0.025(3) 0.041(3) 0.013(3) 0.020(3) 0.012(2)
C516 0.027(3) 0.026(3) 0.033(3) 0.017(3) 0.019(3) 0.014(3)
C95 0.016(3) 0.033(4) 0.040(3) 0.010(3) 0.019(3) 0.008(3)
C75 0.018(3) 0.027(3) 0.054(4) 0.025(3) 0.023(3) 0.015(3)
C43 0.038(4) 0.026(4) 0.078(5) 0.017(3) 0.038(4) 0.009(3)
C42 0.021(3) 0.024(3) 0.054(4) 0.018(3) 0.020(3) 0.012(3)
C221 0.027(3) 0.036(4) 0.035(3) 0.017(3) 0.021(3) 0.018(3)
C46 0.034(3) 0.029(3) 0.068(4) 0.024(3) 0.041(3) 0.018(3)
C93 0.021(3) 0.053(4) 0.032(3) 0.007(3) 0.019(3) -0.001(3)
C94 0.033(3) 0.034(4) 0.043(4) 0.008(3) 0.026(3) 0.001(3)
C851 0.032(3) 0.040(4) 0.058(4) 0.030(4) 0.028(3) 0.018(3)
C222 0.046(4) 0.045(4) 0.053(4) 0.011(3) 0.032(3) 0.022(3)
C23 0.029(3) 0.033(4) 0.044(4) 0.015(3) 0.014(3) 0.014(3)
C163 0.038(4) 0.048(4) 0.049(4) 0.023(3) 0.025(3) 0.029(3)
C421 0.021(3) 0.028(4) 0.057(4) 0.019(3) 0.010(3) 0.007(3)
C44 0.054(4) 0.037(4) 0.109(6) 0.030(4) 0.062(5) 0.015(4)
C322 0.046(4) 0.030(4) 0.040(4) 0.008(3) 0.016(3) 0.017(3)
F951 0.0289(18) 0.033(2) 0.063(2) 0.0219(18) 0.0186(17) 0.0110(16)
F731 0.036(2) 0.044(2) 0.051(2) 0.0192(18) 0.0175(17) 0.0110(17)
F931 0.048(3) 0.125(4) 0.046(2) 0.042(3) 0.003(2) -0.027(3)
F932 0.0218(18) 0.078(3) 0.049(2) 0.012(2) 0.0204(16) -0.0060(18)
F733 0.079(3) 0.045(3) 0.067(3) 0.039(2) 0.019(2) 0.008(2)
F831 0.044(2) 0.071(3) 0.047(2) 0.019(2) 0.0208(18) 0.012(2)
F952 0.063(2) 0.067(3) 0.099(3) 0.061(2) 0.061(2) 0.043(2)
F832 0.048(2) 0.102(4) 0.072(3) 0.002(3) 0.047(2) 0.001(2)
F953 0.044(2) 0.027(2) 0.099(3) 0.008(2) 0.026(2) 0.0163(18)
F751 0.050(2) 0.098(3) 0.078(3) 0.026(3) 0.034(2) 0.060(2)
F933 0.054(3) 0.140(5) 0.062(3) -0.017(3) 0.031(2) 0.018(3)
F732 0.065(3) 0.190(5) 0.067(3) 0.072(3) 0.056(2) 0.088(3)
F752 0.098(3) 0.183(5) 0.190(5) 0.167(5) 0.120(4) 0.127(4)
F753 0.026(2) 0.056(3) 0.149(4) 0.013(3) 0.001(2) 0.024(2)
C731 0.027(3) 0.043(4) 0.058(4) 0.027(3) 0.033(3) 0.019(3)
F833 0.222(6) 0.084(4) 0.080(3) 0.061(3) 0.099(4) 0.080(4)
C951 0.036(4) 0.026(4) 0.056(4) 0.015(3) 0.028(3) 0.009(3)
C73 0.016(3) 0.025(3) 0.039(3) 0.015(3) 0.015(2) 0.008(2)
C261 0.024(3) 0.032(4) 0.046(4) 0.011(3) 0.021(3) 0.007(3)
C96 0.016(3) 0.028(3) 0.037(3) 0.010(3) 0.015(2) 0.008(2)
C461 0.047(4) 0.032(4) 0.056(4) 0.022(3) 0.040(3) 0.023(3)
C45 0.062(5) 0.034(4) 0.083(5) 0.026(4) 0.057(4) 0.021(4)
C323 0.034(3) 0.026(3) 0.044(4) 0.013(3) 0.017(3) 0.011(3)
C751 0.030(3) 0.037(4) 0.075(5) 0.033(4) 0.034(3) 0.028(3)
C262 0.034(4) 0.058(5) 0.068(5) 0.023(4) 0.032(3) 0.011(3)
C263 0.051(4) 0.055(5) 0.071(5) 0.038(4) 0.040(4) 0.026(4)
C123 0.051(4) 0.042(4) 0.044(4) 0.014(3) 0.029(3) 0.031(3)
C462 0.051(4) 0.040(4) 0.050(4) 0.020(3) 0.032(3) 0.028(3)
C223 0.042(4) 0.047(4) 0.052(4) 0.024(3) 0.032(3) 0.023(3)
C831 0.056(4) 0.046(5) 0.048(4) 0.028(4) 0.030(4) 0.016(4)
C422 0.048(4) 0.042(4) 0.059(4) 0.015(4) 0.025(3) 0.007(3)
C931 0.032(4) 0.079(6) 0.044(4) 0.008(4) 0.021(3) -0.004(4)
C463 0.078(5) 0.046(4) 0.075(5) 0.017(4) 0.060(4) 0.033(4)
C423 0.043(4) 0.065(6) 0.092(6) 0.042(5) 0.005(4) 0.015(4)
Cl99 0.0495(10) 0.0535(12) 0.0673(11) 0.0270(10) 0.0248(9) 0.0210(9)
Cl98 0.0580(12) 0.0771(15) 0.0832(14) 0.0291(12) 0.0384(11) 0.0323(11)
F631 0.057(2) 0.027(2) 0.048(2) 0.0130(17) 0.0267(18) 0.0154(17)
F632 0.052(2) 0.055(2) 0.045(2) 0.0198(19) 0.0284(18) 0.0037(19)
F633 0.0292(19) 0.067(3) 0.047(2) 0.011(2) 0.0077(16) 0.0243(19)
C631 0.024(3) 0.034(4) 0.048(4) 0.025(3) 0.023(3) 0.013(3)
C999 0.044(4) 0.054(5) 0.069(5) 0.026(4) 0.023(4) 0.019(4)

loop_
_atom_type_symbol
_atom_type_description
_atom_type_scat_dispersion_real
_atom_type_scat_dispersion_imag
_atom_type_scat_source
C C 0.0033 0.0016 'International Tables Vol C Tables 4.2.6.8 and 6.1.1.4'
H H 0.0000 0.0000 'International Tables Vol C Tables 4.2.6.8 and 6.1.1.4'
B B 0.0013 0.0007 'International Tables Vol C Tables 4.2.6.8 and 6.1.1.4'
N N 0.0061 0.0033 'International Tables Vol C Tables 4.2.6.8 and 6.1.1.4'
F F 0.0171 0.0103 'International Tables Vol C Tables 4.2.6.8 and 6.1.1.4'
Cl Cl 0.1484 0.1585 'International Tables Vol C Tables 4.2.6.8 and 6.1.1.4'
Ni Ni 0.3393 1.1124 'International Tables Vol C Tables 4.2.6.8 and 6.1.1.4'

loop_
_geom_angle_atom_site_label_1
_geom_angle_atom_site_label_2
_geom_angle_atom_site_label_3
_geom_angle
C50 Ni2 C2 117.6(2)
C50 Ni2 Cl1 108.24(15)
C2 Ni2 Cl1 133.63(16)
C50 Ni2 Ni1 52.41(15)
C2 Ni2 Ni1 168.05(15)
Cl1 Ni2 Ni1 57.55(4)
C50 Ni1 C1 152.4(2)
C50 Ni1 C51 41.47(19)
C1 Ni1 C51 125.09(19)
C50 Ni1 Cl1 101.49(15)
C1 Ni1 Cl1 102.37(15)
C51 Ni1 Cl1 128.93(14)
C50 Ni1 C56 68.31(19)
C1 Ni1 C56 90.79(19)
C51 Ni1 C56 35.84(18)
Cl1 Ni1 C56 164.23(13)
C50 Ni1 Ni2 47.82(14)
C1 Ni1 Ni2 157.51(15)
C51 Ni1 Ni2 76.62(13)
Cl1 Ni1 Ni2 55.18(4)
C56 Ni1 Ni2 111.59(13)
Ni2 Cl1 Ni1 67.27(5)
C1 N1 C3 110.6(4)
C1 N1 C11 125.7(4)
C3 N1 C11 123.0(4)
C2 N3 C5 111.6(4)
C2 N3 C31 125.6(4)
C5 N3 C31 122.2(4)
C13 C12 C11 117.4(5)
C13 C12 C121 119.6(5)
C11 C12 C121 122.8(5)
C6 C5 N3 105.8(5)
N3 C2 N4 103.9(4)
N3 C2 Ni2 127.2(3)
N4 C2 Ni2 127.8(4)
C4 C3 N1 106.7(4)
N2 C1 N1 104.7(4)
N2 C1 Ni1 129.8(3)
N1 C1 Ni1 125.4(4)
C1 N2 C4 110.8(4)
C1 N2 C21 125.8(4)
C4 N2 C21 121.1(4)
C3 C4 N2 107.1(5)
C16 C11 C12 122.4(5)
C16 C11 N1 119.6(4)
C12 C11 N1 117.9(4)
C34 C35 C36 122.3(5)
C56 C51 C52 117.9(5)
C56 C51 C50 118.0(4)
C52 C51 C50 123.2(4)
C56 C51 Ni1 81.2(3)
C52 C51 Ni1 118.2(4)
C50 C51 Ni1 62.8(3)
C51 C56 C55 119.7(5)
C51 C56 Ni1 62.9(3)
C55 C56 Ni1 127.1(4)
C32 C31 C36 124.2(4)
C32 C31 N3 117.4(4)
C36 C31 N3 118.4(4)
C31 C32 C33 116.1(5)
C31 C32 C321 122.8(4)
C33 C32 C321 121.1(5)
C15 C16 C11 118.3(5)
C15 C16 C161 119.1(5)
C11 C16 C161 122.5(5)
C16 C15 C14 120.8(5)
C35 C34 C33 120.5(5)
C53 C52 C51 121.1(5)
C12 C13 C14 120.8(5)
C54 C55 C56 121.0(5)
C31 C36 C35 115.5(5)
C31 C36 C361 122.4(4)
C35 C36 C361 122.0(5)
C5 C6 N4 107.5(4)
C25 C26 C21 116.4(5)
C25 C26 C261 122.3(5)
C21 C26 C261 121.2(5)
C32 C321 C323 113.1(4)
C32 C321 C322 111.4(5)
C323 C321 C322 109.7(4)
C162 C161 C16 113.5(5)
C162 C161 C163 108.7(5)
C16 C161 C163 110.5(4)
C22 C21 C26 122.7(5)
C22 C21 N2 117.2(4)
C26 C21 N2 120.0(5)
C52 C53 C54 121.0(5)
F653 C651 F651 106.7(5)
F653 C651 F652 107.5(5)
F651 C651 F652 106.4(4)
F653 C651 C65 112.8(4)
F651 C651 C65 111.5(4)
F652 C651 C65 111.4(5)
C85 C84 C83 118.2(5)
C65 C64 C63 118.3(5)
C72 C71 C76 115.0(5)
C72 C71 B1 122.4(4)
C76 C71 B1 122.6(5)
C64 C65 C66 121.2(5)
C64 C65 C651 119.5(5)
C66 C65 C651 119.2(5)
C62 C61 C66 115.5(5)
C62 C61 B1 126.0(4)
C66 C61 B1 118.6(5)
C2 N4 C6 111.1(4)
C2 N4 C41 125.7(4)
C6 N4 C41 123.0(4)
C81 B1 C91 115.4(5)
C81 B1 C71 110.9(4)
C91 B1 C71 103.1(4)
C81 B1 C61 106.6(4)
C91 B1 C61 108.9(4)
C71 B1 C61 112.1(4)
C71 C72 C73 123.8(5)
C512 C513 C514 120.0(5)
C82 C81 C86 114.2(5)
C82 C81 B1 125.1(5)
C86 C81 B1 120.6(5)
C513 C512 C511 121.5(5)
C64 C63 C62 120.3(5)
C64 C63 C631 120.9(5)
C62 C63 C631 118.8(5)
C515 C514 C513 119.6(5)
C21 C22 C23 118.8(5)
C21 C22 C221 123.5(5)
C23 C22 C221 117.6(5)
C61 C62 C63 122.9(5)
C34 C33 C32 121.3(5)
C36 C361 C362 113.6(4)
C36 C361 C363 109.0(4)
C362 C361 C363 110.0(4)
C514 C515 C516 120.6(5)
C93 C92 C91 121.3(5)
C55 C54 C53 119.1(5)
C82 C83 C84 120.3(5)
C82 C83 C831 120.1(6)
C84 C83 C831 119.6(6)
C86 C85 C84 121.0(5)
C86 C85 C851 118.6(5)
C84 C85 C851 120.4(5)
C512 C511 C516 117.1(5)
C512 C511 C50 122.4(5)
C516 C511 C50 120.5(5)
C25 C24 C23 119.9(5)
C85 C86 C81 123.0(5)
C83 C82 C81 123.2(5)
C51 C50 C511 120.7(4)
C51 C50 Ni2 119.0(4)
C511 C50 Ni2 120.4(4)
C51 C50 Ni1 75.8(3)
C511 C50 Ni1 115.5(3)
Ni2 C50 Ni1 79.8(2)
C24 C25 C26 122.2(5)
C96 C91 C92 116.3(5)
C96 C91 B1 118.9(5)
C92 C91 B1 124.5(5)
C15 C14 C13 120.2(6)
C12 C121 C122 114.8(5)
C12 C121 C123 109.6(4)
C122 C121 C123 109.1(4)
C75 C76 C71 122.2(5)
C75 C74 C73 118.2(5)
C42 C41 C46 124.1(5)
C42 C41 N4 119.6(5)
C46 C41 N4 116.2(5)
C65 C66 C61 121.7(5)
C515 C516 C511 121.1(5)
C94 C95 C96 122.3(6)
C94 C95 C951 118.6(5)
C96 C95 C951 119.0(5)
C74 C75 C76 121.2(5)
C74 C75 C751 120.0(5)
C76 C75 C751 118.8(5)
C44 C43 C42 120.8(6)
C41 C42 C43 116.6(6)
C41 C42 C421 123.3(5)
C43 C42 C421 120.0(6)
C222 C221 C223 111.0(5)
C222 C221 C22 109.9(5)
C223 C221 C22 113.0(4)
C41 C46 C45 115.9(6)
C41 C46 C461 123.1(5)
C45 C46 C461 120.9(6)
C94 C93 C92 121.0(5)
C94 C93 C931 118.8(6)
C92 C93 C931 120.2(6)
C95 C94 C93 117.4(6)
F853 C851 F852 105.2(5)
F853 C851 F851 107.1(5)
F852 C851 F851 105.4(5)
F853 C851 C85 114.0(5)
F852 C851 C85 112.5(5)
F851 C851 C85 112.1(5)
C22 C23 C24 119.9(6)
C42 C421 C422 113.3(5)
C42 C421 C423 108.7(5)
C422 C421 C423 111.8(5)
C45 C44 C43 121.7(6)
F732 C731 F731 104.9(5)
F732 C731 F733 107.8(5)
F731 C731 F733 104.1(4)
F732 C731 C73 113.8(5)
F731 C731 C73 113.4(4)
F733 C731 C73 112.2(5)
F953 C951 F951 106.5(5)
F953 C951 F952 106.0(5)
F951 C951 F952 105.4(5)
F953 C951 C95 114.0(5)
F951 C951 C95 112.8(5)
F952 C951 C95 111.5(5)
C72 C73 C74 119.3(5)
C72 C73 C731 119.4(5)
C74 C73 C731 121.2(5)
C26 C261 C263 111.4(5)
C26 C261 C262 112.1(5)
C263 C261 C262 109.0(5)
C95 C96 C91 121.7(5)
C46 C461 C463 114.2(5)
C46 C461 C462 109.7(5)
C463 C461 C462 108.0(5)
C44 C45 C46 120.8(6)
F753 C751 F752 107.1(6)
F753 C751 F751 102.9(5)
F752 C751 F751 106.4(5)
F753 C751 C75 113.7(5)
F752 C751 C75 113.1(5)
F751 C751 C75 112.8(5)
F833 C831 F831 106.0(6)
F833 C831 F832 106.7(5)
F831 C831 F832 103.1(5)
F833 C831 C83 115.0(6)
F831 C831 C83 112.9(5)
F832 C831 C83 112.2(5)
F931 C931 F932 107.5(6)
F931 C931 F933 104.8(6)
F932 C931 F933 102.9(6)
F931 C931 C93 115.6(6)
F932 C931 C93 114.1(6)
F933 C931 C93 110.8(6)
F632 C631 F631 105.6(4)
F632 C631 F633 105.9(4)
F631 C631 F633 105.8(4)
F632 C631 C63 112.9(4)
F631 C631 C63 113.0(5)
F633 C631 C63 113.0(4)
Cl99 C999 Cl98 110.6(4)

loop_
_geom_bond_atom_site_label_1
_geom_bond_atom_site_label_2
_geom_bond_distance
Ni2 C50 1.831(5)
Ni2 C2 1.893(5)
Ni2 Cl1 2.1641(15)
Ni2 Ni1 2.4312(10)
Ni1 C50 1.958(5)
Ni1 C1 1.975(5)
Ni1 C51 2.134(5)
Ni1 Cl1 2.2244(15)
Ni1 C56 2.368(5)
N1 C1 1.362(6)
N1 C3 1.399(6)
N1 C11 1.441(6)
N3 C2 1.354(6)
N3 C5 1.391(6)
N3 C31 1.446(6)
C12 C13 1.388(7)
C12 C11 1.401(7)
C12 C121 1.508(7)
C5 C6 1.344(7)
C2 N4 1.361(6)
C3 C4 1.330(7)
C1 N2 1.348(6)
N2 C4 1.400(6)
N2 C21 1.456(6)
C11 C16 1.393(7)
C35 C34 1.350(7)
C35 C36 1.403(7)
C51 C56 1.403(7)
C51 C52 1.430(7)
C51 C50 1.458(7)
C56 C55 1.403(7)
C31 C32 1.390(7)
C31 C36 1.396(7)
C32 C33 1.405(7)
C32 C321 1.511(7)
C16 C15 1.377(7)
C16 C161 1.528(8)
C15 C14 1.383(8)
C34 C33 1.368(7)
C52 C53 1.335(7)
C13 C14 1.392(8)
C55 C54 1.369(7)
C36 C361 1.512(7)
C6 N4 1.376(6)
C26 C25 1.378(7)
C26 C21 1.414(7)
C26 C261 1.496(8)
C321 C323 1.518(7)
C321 C322 1.546(7)
C161 C162 1.512(7)
C161 C163 1.553(7)
C21 C22 1.373(7)
C53 C54 1.416(7)
F653 C651 1.326(6)
F652 C651 1.329(6)
F651 C651 1.327(6)
C651 C65 1.517(7)
C84 C85 1.379(8)
C84 C83 1.389(8)
C64 C65 1.353(7)
C64 C63 1.383(7)
C71 C72 1.379(7)
C71 C76 1.401(7)
C71 B1 1.651(8)
C65 C66 1.390(7)
C61 C62 1.361(7)
C61 C66 1.413(7)
C61 B1 1.652(7)
N4 C41 1.453(6)
B1 C81 1.628(8)
B1 C91 1.645(8)
C72 C73 1.386(7)
C513 C512 1.379(7)
C513 C514 1.395(8)
C362 C361 1.515(7)
C81 C82 1.405(7)
C81 C86 1.413(7)
C512 C511 1.385(7)
C63 C62 1.394(7)
C63 C631 1.498(8)
C514 C515 1.352(7)
C22 C23 1.387(7)
C22 C221 1.543(7)
C361 C363 1.536(7)
C515 C516 1.386(7)
C92 C93 1.403(8)
C92 C91 1.410(7)
C83 C82 1.386(7)
C83 C831 1.473(8)
C85 C86 1.377(7)
C85 C851 1.485(8)
C511 C516 1.406(7)
C511 C50 1.474(7)
C24 C25 1.377(8)
C24 C23 1.390(8)
C122 C121 1.517(7)
C91 C96 1.395(7)
C121 C123 1.524(7)
C76 C75 1.389(7)
F851 C851 1.344(6)
F852 C851 1.338(7)
F853 C851 1.326(6)
C74 C75 1.359(7)
C74 C73 1.403(7)
C41 C42 1.382(8)
C41 C46 1.400(8)
C95 C94 1.374(7)
C95 C96 1.383(7)
C95 C951 1.505(8)
C75 C751 1.497(7)
C43 C44 1.366(9)
C43 C42 1.392(8)
C42 C421 1.479(8)
C221 C222 1.526(7)
C221 C223 1.530(8)
C46 C45 1.406(8)
C46 C461 1.516(8)
C93 C94 1.393(8)
C93 C931 1.465(8)
C421 C422 1.539(8)
C421 C423 1.547(8)
C44 C45 1.354(9)
F951 C951 1.342(6)
F731 C731 1.339(6)
F931 C931 1.291(8)
F932 C931 1.325(7)
F733 C731 1.341(7)
F831 C831 1.342(7)
F952 C951 1.343(6)
F832 C831 1.359(7)
F953 C951 1.327(6)
F751 C751 1.332(7)
F933 C931 1.408(9)
F732 C731 1.331(6)
F752 C751 1.307(7)
F753 C751 1.289(7)
C731 C73 1.474(8)
F833 C831 1.304(7)
C261 C263 1.520(8)
C261 C262 1.551(7)
C461 C463 1.545(7)
C461 C462 1.556(8)
Cl99 C999 1.769(6)
Cl98 C999 1.798(7)
F631 C631 1.338(6)
F632 C631 1.330(6)
F633 C631 1.344(6)
